data_4110105
loop_
_publ_author_name
'Reiji Kumai'
'Sachio Horiuchi'
'Hajime Sagayama'
'Taka-hisa Arima'
'Masashi Watanabe'
'Yukio Noda'
'Yoshinori Tokura'

_publ_contact_author_email r-kumai@aist.go.jp
_publ_contact_author_fax +81-29-861-2586
_publ_contact_author_name 'Dr. Reiji KUMAI'
_publ_contact_author_phone +81-29-861-2581
_publ_section_title
;
 Structural Assignment of Polarization in Hydrogen-Bonded Supramolecular
 Ferroelectrics
;
_journal_name_full 'Journal of the American Chemical Society'
_journal_page_first 12920
_journal_page_last 12921
_journal_paper_doi 10.1021/ja075406r
_journal_volume 129
_journal_year 2007
_chemical_formula_moiety 'C12 H8 N2, C6 H2 Br2 O4'
_chemical_formula_sum 'C18 H10 Br2 N2 O4'
_chemical_formula_weight 478.10
_chemical_name_common
;
 Phenazine-Bromanilicacid
;
_chemical_name_systematic
; 
 Phenazine-Bromanilicacid
;
_space_group_IT_number 14
_symmetry_cell_setting monoclinic
_symmetry_space_group_name_Hall '-P 2yn'
_symmetry_space_group_name_H-M 'P 1 21/n 1'
_atom_sites_solution_hydrogens geom
_atom_sites_solution_primary direct
_atom_sites_solution_secondary difmap
_audit_creation_method 'SHELXL-97 and manual editing'
_cell_angle_alpha 90.00
_cell_angle_beta 107.86(3)
_cell_angle_gamma 90.00
_cell_formula_units_Z 2
_cell_length_a 12.386(5)
_cell_length_b 3.908(5)
_cell_length_c 17.433(7)
_cell_measurement_reflns_used 20
_cell_measurement_temperature 300(2)
_cell_volume 803.2(11)
_computing_cell_refinement 'MXC (MAC Science)'
_computing_data_collection 'MXC (MAC Science)'
_computing_data_reduction 'manual reduction'
_computing_molecular_graphics 'ORTEP-3 for Windows (Farrugia, 1998)'
_computing_publication_material 'SHELXL-97 (Sheldrick, 1997)'
_computing_structure_refinement 'SHELXL-97 (Sheldrick, 1997)'
_computing_structure_solution 'not used'
_diffrn_ambient_temperature 300(2)
_diffrn_measured_fraction_theta_full 0.344
_diffrn_measured_fraction_theta_max 0.344
_diffrn_measurement_device_type 'FONDER (Noda et al, 2001)'
_diffrn_measurement_method '2\q-\w and \w fix'
_diffrn_radiation_monochromator Si
_diffrn_radiation_probe neutron
_diffrn_radiation_source 'JAERI JRR-3M reactor'
_diffrn_radiation_type Neutron
_diffrn_radiation_wavelength 1.24300
_diffrn_reflns_av_R_equivalents 0.0714
_diffrn_reflns_av_sigmaI/netI 0.0586
_diffrn_reflns_limit_h_max 13
_diffrn_reflns_limit_h_min -13
_diffrn_reflns_limit_k_max 0
_diffrn_reflns_limit_k_min -3
_diffrn_reflns_limit_l_max 19
_diffrn_reflns_limit_l_min -13
_diffrn_reflns_number 700
_diffrn_reflns_theta_full 55.73
_diffrn_reflns_theta_max 55.73
_diffrn_reflns_theta_min 4.21
_exptl_absorpt_coefficient_mu 0.009
_exptl_absorpt_correction_T_max 0.90
_exptl_absorpt_correction_T_min 0.67
_exptl_absorpt_correction_type numerical
_exptl_absorpt_process_details DABEX
_exptl_crystal_colour black
_exptl_crystal_density_diffrn 1.977
_exptl_crystal_description plate
_exptl_crystal_F_000 276
_exptl_crystal_size_max 6.5
_exptl_crystal_size_mid 4.5
_exptl_crystal_size_min 1.1
_refine_diff_density_max 0.518
_refine_diff_density_min -0.687
_refine_diff_density_rms 0.137
_refine_ls_extinction_coef 0.052(4)
_refine_ls_extinction_expression Fc^*^=kFc[1+0.001xFc^2^\l^3^/sin(2\q)]^-1/4^
_refine_ls_extinction_method SHELXL
_refine_ls_goodness_of_fit_ref 1.123
_refine_ls_hydrogen_treatment mixed
_refine_ls_matrix_type full
_refine_ls_number_parameters 164
_refine_ls_number_reflns 681
_refine_ls_number_restraints 0
_refine_ls_restrained_S_all 1.123
_refine_ls_R_factor_all 0.0498
_refine_ls_R_factor_gt 0.0427
_refine_ls_shift/su_max 0.000
_refine_ls_shift/su_mean 0.000
_refine_ls_structure_factor_coef Fsqd
_refine_ls_weighting_details 'calc w=1/[\s^2^(Fo^2^)+(0.0388P)^2^+9.4430P] where P=(Fo^2^+2Fc^2^)/3'
_refine_ls_weighting_scheme calc
_refine_ls_wR_factor_gt 0.0933
_refine_ls_wR_factor_ref 0.1054
_reflns_number_gt 644
_reflns_number_total 681
_reflns_threshold_expression >2sigma(I)
_cod_data_source_file ja075406rsi20070720_030907_3.cif
_cod_data_source_block Phz-H2ba_300K
_cod_original_cell_volume 803.1(12)
_cod_original_sg_symbol_H-M 'P 21/n'
_cod_database_code 4110105

loop_
_symmetry_equiv_pos_as_xyz
'x, y, z'
'-x+1/2, y+1/2, -z+1/2'
'-x, -y, -z'
'x-1/2, -y-1/2, z-1/2'

loop_
_atom_site_label
_atom_site_type_symbol
_atom_site_fract_x
_atom_site_fract_y
_atom_site_fract_z
_atom_site_U_iso_or_equiv
_atom_site_adp_type
_atom_site_occupancy
_atom_site_symmetry_multiplicity
_atom_site_calc_flag
Br1 Br 0.6478(3) 0.1703(15) 0.6757(2) 0.0331(13) Uani 1 1 d
O1 O 0.7317(4) 0.528(2) 0.5499(3) 0.0368(17) Uani 1 1 d
O2 O 0.6106(4) 0.810(2) 0.4100(3) 0.045(2) Uani 1 1 d
N1 N 0.89669(19) 0.8618(10) 0.50425(16) 0.0290(10) Uani 1 1 d
C1 C 1.0301(3) 0.9897(14) 0.4314(2) 0.0262(12) Uani 1 1 d
C2 C 0.9251(3) 0.8421(15) 0.4362(2) 0.0283(13) Uani 1 1 d
C3 C 0.8504(3) 0.6865(16) 0.3667(2) 0.0371(15) Uani 1 1 d
C4 C 0.8784(3) 0.6686(16) 0.2970(2) 0.0342(13) Uani 1 1 d
C5 C 0.9817(3) 0.8124(16) 0.2921(2) 0.0346(15) Uani 1 1 d
C6 C 1.0560(3) 0.9635(15) 0.3570(2) 0.0323(14) Uani 1 1 d
C7 C 0.5675(3) 0.3590(14) 0.5761(2) 0.0251(13) Uani 1 1 d
C8 C 0.5571(3) 0.6678(14) 0.4492(2) 0.0259(13) Uani 1 1 d
C9 C 0.6220(3) 0.5105(14) 0.5289(2) 0.0273(14) Uani 1 1 d
H1 H 0.7715(8) 0.587(4) 0.3709(6) 0.062(4) Uani 1 1 d
H2 H 0.8197(8) 0.546(4) 0.2441(5) 0.058(4) Uani 1 1 d
H3 H 0.9985(9) 0.794(4) 0.2353(6) 0.069(4) Uani 1 1 d
H4 H 1.1357(8) 1.078(3) 0.3550(5) 0.053(4) Uani 1 1 d
H5 H 0.7645(10) 0.658(4) 0.5165(7) 0.060(3) Uani 1 1 d

loop_
_atom_site_aniso_label
_atom_site_aniso_U_11
_atom_site_aniso_U_22
_atom_site_aniso_U_33
_atom_site_aniso_U_23
_atom_site_aniso_U_13
_atom_site_aniso_U_12
Br1 0.0306(17) 0.042(4) 0.0243(17) 0.006(2) 0.0044(14) -0.0024(19)
O1 0.022(2) 0.047(6) 0.038(3) 0.007(3) 0.004(2) 0.000(2)
O2 0.024(2) 0.074(6) 0.039(2) 0.015(3) 0.0128(18) -0.007(2)
N1 0.0201(13) 0.036(3) 0.0326(14) 0.0005(15) 0.0100(11) -0.0039(13)
C1 0.0174(17) 0.033(4) 0.0280(19) 0.0055(18) 0.0071(14) 0.0008(16)
C2 0.0218(17) 0.032(4) 0.031(2) 0.006(2) 0.0088(14) 0.0004(18)
C3 0.024(2) 0.048(5) 0.038(2) -0.003(2) 0.0091(16) -0.005(2)
C4 0.0299(19) 0.035(4) 0.034(2) -0.013(2) 0.0053(18) 0.000(2)
C5 0.031(2) 0.040(5) 0.035(2) -0.002(2) 0.0133(16) 0.002(2)
C6 0.029(2) 0.041(5) 0.0294(19) -0.001(2) 0.0124(15) 0.0012(19)
C7 0.0166(17) 0.037(4) 0.0205(16) -0.0020(18) 0.0046(12) -0.0034(17)
C8 0.0152(16) 0.037(4) 0.0268(18) 0.0012(19) 0.0080(13) -0.0032(17)
C9 0.0214(17) 0.035(4) 0.0254(17) 0.000(2) 0.0066(14) -0.0038(18)
H1 0.042(5) 0.088(13) 0.053(5) -0.018(6) 0.010(4) -0.018(5)
H2 0.054(5) 0.062(12) 0.047(5) -0.031(5) 0.000(4) -0.010(5)
H3 0.065(6) 0.104(14) 0.042(5) -0.011(6) 0.023(4) -0.002(6)
H4 0.046(5) 0.072(12) 0.049(5) -0.012(5) 0.023(4) -0.022(5)
H5 0.070(6) 0.058(11) 0.050(5) 0.005(6) 0.016(5) 0.017(7)

loop_
_atom_type_symbol
_atom_type_description
_atom_type_scat_dispersion_real
_atom_type_scat_dispersion_imag
_atom_type_scat_source
C C 0.0000 0.0000 'International Tables Vol C Tables 4.2.6.8 and 6.1.1.4'
H H 0.0000 0.0000 'International Tables Vol C Tables 4.2.6.8 and 6.1.1.4'
N N 0.0000 0.0000 'International Tables Vol C Tables 4.2.6.8 and 6.1.1.4'
O O 0.0000 0.0000 'International Tables Vol C Tables 4.2.6.8 and 6.1.1.4'
Br Br 0.0000 0.0000 'International Tables Vol C Tables 4.2.6.8 and 6.1.1.4'

loop_
_geom_angle_atom_site_label_1
_geom_angle_atom_site_label_2
_geom_angle_atom_site_label_3
_geom_angle
_geom_angle_site_symmetry_1
_geom_angle_site_symmetry_3
_geom_angle_publ_flag
C1 N1 C2 118.2(3) 3_776 . no
N1 C1 C2 120.9(3) 3_776 . no
N1 C1 C6 120.5(3) 3_776 . no
C2 C1 C6 118.6(3) . . no
N1 C2 C1 120.9(3) . . no
N1 C2 C3 120.2(3) . . no
C1 C2 C3 119.0(3) . . no
C2 C3 C4 120.4(3) . . no
C3 C4 C5 120.8(3) . . no
C4 C5 C6 121.0(3) . . no
C1 C6 C5 120.3(3) . . no
Br1 C7 C8 117.4(3) . 3_666 no
Br1 C7 C9 121.1(2) . . no
C8 C7 C9 121.5(3) 3_666 . no
O2 C8 C7 124.3(3) . 3_666 no
O2 C8 C9 118.3(3) . . no
C7 C8 C9 117.4(3) 3_666 . no
O1 C9 C7 121.8(4) . . no
O1 C9 C8 117.1(4) . . no
C7 C9 C8 121.0(3) . . no
C9 O1 H5 117.5(8) . . no
C2 C3 H1 117.8(6) . . no
C4 C3 H1 121.8(6) . . no
C3 C4 H2 119.2(6) . . no
C5 C4 H2 120.0(6) . . no
C4 C5 H3 117.4(7) . . no
C6 C5 H3 121.6(7) . . no
C1 C6 H4 117.0(5) . . no
C5 C6 H4 122.7(5) . . no

loop_
_geom_bond_atom_site_label_1
_geom_bond_atom_site_label_2
_geom_bond_distance
_geom_bond_site_symmetry_2
_geom_bond_publ_flag
Br1 C7 1.868(5) . no
O1 C9 1.296(5) . no
O2 C8 1.222(7) . no
N1 C1 1.339(4) 3_776 no
N1 C2 1.339(4) . no
C1 C2 1.448(6) . no
C1 C6 1.432(5) . no
C2 C3 1.416(5) . no
C3 C4 1.364(5) . no
C4 C5 1.424(6) . no
C5 C6 1.355(5) . no
C7 C8 1.473(5) 3_666 no
C7 C9 1.351(6) . no
C8 C9 1.506(5) . no
O1 H5 0.953(15) . no
C3 H1 1.075(12) . no
C4 H2 1.094(10) . no
C5 H3 1.075(12) . no
C6 H4 1.094(11) . no
